data_7704270
loop_
_publ_author_name
'Shvydkiy, Nikita V.'
'Dlin, Egor A.'
'Ivanov, Klimentiy V.'
'Buyanovskaya, Anastasiya G.'
'Nelyubina, Yulia V.'
'Perekalin, Dmitry S.'

_publ_section_title
;
 Synthesis and reactivity of cyclobutadiene nickel bromide.
;
_journal_issue 20
_journal_name_full 'Dalton transactions (Cambridge, England : 2003)'
_journal_page_first 6801
_journal_page_last 6806
_journal_paper_doi 10.1039/d0dt01510e
_journal_volume 49
_journal_year 2020
_chemical_formula_moiety 'C14 H31 B9 Ni'
_chemical_formula_sum 'C14 H31 B9 Ni'
_chemical_formula_weight 355.39
_space_group_crystal_system triclinic
_space_group_IT_number 2
_space_group_name_Hall '-P 1'
_space_group_name_H-M_alt 'P -1'
_atom_sites_solution_hydrogens mixed
_atom_sites_solution_primary dual
_audit_creation_date 2020-03-20
_audit_creation_method
;
Olex2 1.2
(compiled 2018.05.29 svn.r3508 for OlexSys, GUI svn.r5506)
;
_audit_update_record
;
2020-03-20 deposited with the CCDC.	2020-04-30 downloaded from the CCDC.
;
_cell_angle_alpha 83.8180(10)
_cell_angle_beta 80.4720(10)
_cell_angle_gamma 70.0340(10)
_cell_formula_units_Z 2
_cell_length_a 7.9405(4)
_cell_length_b 9.2273(5)
_cell_length_c 13.9856(7)
_cell_measurement_reflns_used 3384
_cell_measurement_temperature 120
_cell_measurement_theta_max 29.74
_cell_measurement_theta_min 2.35
_cell_volume 948.39(8)
_computing_molecular_graphics 'Olex2 (Dolomanov et al., 2009)'
_computing_publication_material 'Olex2 (Dolomanov et al., 2009)'
_computing_structure_refinement 'XL (Sheldrick, 2008)'
_computing_structure_solution 'ShelXT (Sheldrick, 2015)'
_diffrn_ambient_temperature 120
_diffrn_measured_fraction_theta_full 1.000
_diffrn_measured_fraction_theta_max 1.000
_diffrn_measurement_device_type 'Bruker APEX-II CCD'
_diffrn_measurement_method '\f and \w scans'
_diffrn_radiation_monochromator graphite
_diffrn_radiation_type MoK\a
_diffrn_radiation_wavelength 0.71073
_diffrn_reflns_av_R_equivalents 0.0355
_diffrn_reflns_av_unetI/netI 0.0466
_diffrn_reflns_Laue_measured_fraction_full 1.000
_diffrn_reflns_Laue_measured_fraction_max 1.000
_diffrn_reflns_limit_h_max 10
_diffrn_reflns_limit_h_min -10
_diffrn_reflns_limit_k_max 12
_diffrn_reflns_limit_k_min -12
_diffrn_reflns_limit_l_max 18
_diffrn_reflns_limit_l_min -18
_diffrn_reflns_number 11045
_diffrn_reflns_point_group_measured_fraction_full 1.000
_diffrn_reflns_point_group_measured_fraction_max 1.000
_diffrn_reflns_theta_full 25.242
_diffrn_reflns_theta_max 27.998
_diffrn_reflns_theta_min 1.479
_diffrn_standards_number 0
_exptl_absorpt_coefficient_mu 1.014
_exptl_absorpt_correction_T_max 0.7461
_exptl_absorpt_correction_T_min 0.6592
_exptl_absorpt_correction_type multi-scan
_exptl_absorpt_process_details
;
SADABS-2008/1 (Bruker,2008) was used for absorption correction.
wR2(int) was 0.0526 before and 0.0428 after correction.
The Ratio of minimum to maximum transmission is 0.8835.
The \l/2 correction factor is 0.0015.
;
_exptl_crystal_colour yellow
_exptl_crystal_colour_primary yellow
_exptl_crystal_density_diffrn 1.244
_exptl_crystal_description plate
_exptl_crystal_F_000 376
_exptl_crystal_size_max 0.35
_exptl_crystal_size_mid 0.35
_exptl_crystal_size_min 0.05
_refine_diff_density_max 0.393
_refine_diff_density_min -0.295
_refine_diff_density_rms 0.065
_refine_ls_extinction_method none
_refine_ls_goodness_of_fit_ref 1.036
_refine_ls_hydrogen_treatment constr
_refine_ls_matrix_type full
_refine_ls_number_parameters 221
_refine_ls_number_reflns 4575
_refine_ls_number_restraints 0
_refine_ls_restrained_S_all 1.036
_refine_ls_R_factor_all 0.0410
_refine_ls_R_factor_gt 0.0336
_refine_ls_shift/su_max 0.001
_refine_ls_shift/su_mean 0.000
_refine_ls_structure_factor_coef Fsqd
_refine_ls_weighting_details 'w=1/[\s^2^(Fo^2^)+(0.0334P)^2^+0.3368P] where P=(Fo^2^+2Fc^2^)/3'
_refine_ls_weighting_scheme calc
_refine_ls_wR_factor_gt 0.0752
_refine_ls_wR_factor_ref 0.0790
_reflns_Friedel_coverage 0.000
_reflns_number_gt 3995
_reflns_number_total 4575
_reflns_threshold_expression 'I > 2\s(I)'
_cod_data_source_file d0dt01510e3.cif
_cod_data_source_block 4
_cod_depositor_comments 'Adding full bibliography for 7704269--7704273.cif.'
_cod_database_code 7704270
_shelxl_version_number 2014/6
_shelx_space_group_comment
;
The symmetry employed for this shelxl refinement is uniquely defined
by the following loop, which should always be used as a source of
symmetry information in preference to the above space-group names.
They are only intended as comments.
;
_shelx_estimated_absorpt_t_max 0.951
_shelx_estimated_absorpt_t_min 0.718
_olex2_refinement_description
;
1. Fixed Uiso
 At 1.2 times of:
  All B(H) groups, All C(H) groups, All C(H,H) groups
 At 1.5 times of:
  All C(H,H,H) groups
2.a Riding coordinates:
 B1(H1), B2(H2), B3(H3), B4(H4), B5(H5), B6(H6), B7(H7), B8(H8), B9(H9)
2.b Secondary CH2 refined with riding coordinates:
 C5(H5A,H5B), C7(H7A,H7B), C9(H9A,H9B), C11(H11A,H11B)
2.c Idealised Me refined as rotating group:
 C6(H6A,H6B,H6C), C8(H8A,H8B,H8C), C10(H10A,H10B,H10C), C12(H12A,H12B,H12C)
2.d Boron cage BH refined with riding coordinates:
 C13(H13), C14(H14)
;
_olex2_submission_special_instructions 'No special instructions were received'

loop_
_space_group_symop_operation_xyz
'x, y, z'
'-x, -y, -z'

loop_
_atom_site_label
_atom_site_type_symbol
_atom_site_fract_x
_atom_site_fract_y
_atom_site_fract_z
_atom_site_U_iso_or_equiv
_atom_site_adp_type
_atom_site_occupancy
_atom_site_site_symmetry_order
_atom_site_calc_flag
_atom_site_refinement_flags_posn
_atom_site_refinement_flags_adp
_atom_site_refinement_flags_occupancy
_atom_site_disorder_assembly
_atom_site_disorder_group
Ni1 Ni 0.41839(3) 0.52280(2) 0.24998(2) 0.01141(7) Uani 1 1 d . . . . .
C1 C 0.3177(2) 0.73676(19) 0.19208(12) 0.0121(3) Uani 1 1 d . . . . .
C2 C 0.3003(2) 0.73372(19) 0.29823(13) 0.0130(3) Uani 1 1 d . . . . .
C3 C 0.1681(2) 0.65337(19) 0.30525(13) 0.0130(3) Uani 1 1 d . . . . .
C4 C 0.1863(2) 0.65660(19) 0.20011(13) 0.0133(3) Uani 1 1 d . . . . .
C5 C 0.4047(2) 0.8166(2) 0.11080(13) 0.0159(4) Uani 1 1 d . . . . .
H5A H 0.4307 0.7592 0.0513 0.019 Uiso 1 1 calc R . . . .
H5B H 0.5209 0.8177 0.1270 0.019 Uiso 1 1 calc R . . . .
C6 C 0.2817(3) 0.9834(2) 0.09161(14) 0.0201(4) Uani 1 1 d . . . . .
H6A H 0.3394 1.0316 0.0360 0.030 Uiso 1 1 calc GR . . . .
H6B H 0.2620 1.0421 0.1491 0.030 Uiso 1 1 calc GR . . . .
H6C H 0.1652 0.9826 0.0775 0.030 Uiso 1 1 calc GR . . . .
C7 C 0.3643(2) 0.8079(2) 0.36757(13) 0.0168(4) Uani 1 1 d . . . . .
H7A H 0.4857 0.8129 0.3404 0.020 Uiso 1 1 calc R . . . .
H7B H 0.3754 0.7441 0.4293 0.020 Uiso 1 1 calc R . . . .
C8 C 0.2345(3) 0.9715(2) 0.38792(14) 0.0196(4) Uani 1 1 d . . . . .
H8A H 0.2172 1.0330 0.3265 0.029 Uiso 1 1 calc GR . . . .
H8B H 0.2856 1.0199 0.4295 0.029 Uiso 1 1 calc GR . . . .
H8C H 0.1177 0.9660 0.4208 0.029 Uiso 1 1 calc GR . . . .
C9 C 0.0490(2) 0.6041(2) 0.38687(14) 0.0181(4) Uani 1 1 d . . . . .
H9A H 0.1151 0.5671 0.4437 0.022 Uiso 1 1 calc R . . . .
H9B H 0.0183 0.5173 0.3672 0.022 Uiso 1 1 calc R . . . .
C10 C -0.1257(3) 0.7373(2) 0.41561(14) 0.0222(4) Uani 1 1 d . . . . .
H10A H -0.1903 0.7751 0.3592 0.033 Uiso 1 1 calc GR . . . .
H10B H -0.0957 0.8213 0.4382 0.033 Uiso 1 1 calc GR . . . .
H10C H -0.2025 0.7005 0.4678 0.033 Uiso 1 1 calc GR . . . .
C11 C 0.0952(3) 0.6127(2) 0.12826(14) 0.0186(4) Uani 1 1 d . . . . .
H11A H 0.0656 0.5186 0.1536 0.022 Uiso 1 1 calc R . . . .
H11B H 0.1791 0.5884 0.0669 0.022 Uiso 1 1 calc R . . . .
C12 C -0.0784(3) 0.7422(2) 0.10756(16) 0.0253(4) Uani 1 1 d . . . . .
H12A H -0.1331 0.7102 0.0592 0.038 Uiso 1 1 calc GR . . . .
H12B H -0.0496 0.8356 0.0825 0.038 Uiso 1 1 calc GR . . . .
H12C H -0.1637 0.7638 0.1677 0.038 Uiso 1 1 calc GR . . . .
C13 C 0.5109(3) 0.3229(2) 0.17582(14) 0.0210(4) Uani 1 1 d . . . . .
H13 H 0.4222 0.3349 0.1190 0.025 Uiso 1 1 calc R . . . .
C14 C 0.4429(2) 0.2977(2) 0.29204(13) 0.0157(4) Uani 1 1 d . . . . .
H14 H 0.3038 0.2921 0.3174 0.019 Uiso 1 1 calc R . . . .
B1 B 0.5381(3) 0.3791(2) 0.36143(15) 0.0163(4) Uani 1 1 d . . . . .
H1 H 0.4759 0.4124 0.4236 0.020 Uiso 1 1 d R . . . .
B2 B 0.6857(3) 0.4601(2) 0.27989(16) 0.0178(4) Uani 1 1 d . . . . .
H2 H 0.7255 0.5499 0.2949 0.021 Uiso 1 1 d R . . . .
B3 B 0.6611(3) 0.4251(2) 0.15948(16) 0.0191(4) Uani 1 1 d . . . . .
H3 H 0.6778 0.4958 0.0891 0.023 Uiso 1 1 d R . . . .
B4 B 0.6133(3) 0.1760(2) 0.35167(16) 0.0187(4) Uani 1 1 d . . . . .
H4 H 0.5809 0.0981 0.4112 0.022 Uiso 1 1 d R . . . .
B5 B 0.7714(3) 0.2751(2) 0.34247(16) 0.0187(4) Uani 1 1 d . . . . .
H5 H 0.8571 0.2596 0.3964 0.022 Uiso 1 1 d R . . . .
B6 B 0.8485(3) 0.3019(2) 0.21683(17) 0.0202(4) Uani 1 1 d . . . . .
H6 H 0.9864 0.2998 0.1898 0.024 Uiso 1 1 d R . . . .
B7 B 0.7364(3) 0.2200(2) 0.14953(16) 0.0203(5) Uani 1 1 d . . . . .
H7 H 0.7844 0.1717 0.0805 0.024 Uiso 1 1 d R . . . .
B8 B 0.5930(3) 0.1409(2) 0.23291(16) 0.0183(4) Uani 1 1 d . . . . .
H8 H 0.5404 0.0547 0.2187 0.022 Uiso 1 1 d R . . . .
B9 B 0.8061(3) 0.1275(2) 0.26120(16) 0.0171(4) Uani 1 1 d . . . . .
H9 H 0.9096 0.0259 0.2594 0.021 Uiso 1 1 d R . . . .

loop_
_atom_site_aniso_label
_atom_site_aniso_U_11
_atom_site_aniso_U_22
_atom_site_aniso_U_33
_atom_site_aniso_U_23
_atom_site_aniso_U_13
_atom_site_aniso_U_12
Ni1 0.01092(12) 0.00987(11) 0.01188(12) 0.00002(8) -0.00228(8) -0.00130(9)
C1 0.0103(8) 0.0106(8) 0.0138(8) -0.0003(6) -0.0039(6) -0.0002(7)
C2 0.0123(8) 0.0085(8) 0.0146(9) 0.0000(6) -0.0023(6) 0.0012(7)
C3 0.0106(8) 0.0101(8) 0.0151(9) -0.0001(6) -0.0010(6) 0.0002(7)
C4 0.0103(8) 0.0104(8) 0.0159(9) 0.0005(6) -0.0028(6) 0.0010(7)
C5 0.0136(8) 0.0160(9) 0.0157(9) 0.0020(7) -0.0007(7) -0.0033(7)
C6 0.0182(9) 0.0164(9) 0.0227(10) 0.0062(7) -0.0026(7) -0.0041(8)
C7 0.0166(9) 0.0160(9) 0.0171(9) -0.0030(7) -0.0055(7) -0.0025(7)
C8 0.0192(9) 0.0172(9) 0.0222(10) -0.0073(7) -0.0021(7) -0.0044(8)
C9 0.0167(9) 0.0170(9) 0.0181(9) 0.0027(7) 0.0002(7) -0.0045(8)
C10 0.0172(9) 0.0215(10) 0.0231(10) -0.0028(8) 0.0063(8) -0.0038(8)
C11 0.0177(9) 0.0190(9) 0.0210(10) -0.0011(7) -0.0071(7) -0.0066(8)
C12 0.0199(10) 0.0272(11) 0.0298(11) 0.0015(8) -0.0123(8) -0.0057(9)
C13 0.0235(10) 0.0158(9) 0.0219(10) -0.0032(7) -0.0053(8) -0.0025(8)
C14 0.0125(8) 0.0114(8) 0.0218(10) 0.0011(7) -0.0033(7) -0.0023(7)
B1 0.0162(10) 0.0155(10) 0.0157(10) 0.0022(8) -0.0055(8) -0.0026(8)
B2 0.0136(10) 0.0123(9) 0.0283(12) -0.0038(8) -0.0055(8) -0.0033(8)
B3 0.0185(10) 0.0131(10) 0.0193(11) 0.0005(8) 0.0035(8) -0.0003(8)
B4 0.0178(10) 0.0150(10) 0.0196(11) 0.0043(8) -0.0038(8) -0.0016(9)
B5 0.0169(10) 0.0138(10) 0.0242(11) -0.0035(8) -0.0092(8) 0.0003(8)
B6 0.0146(10) 0.0149(10) 0.0290(12) -0.0010(8) 0.0004(9) -0.0037(9)
B7 0.0212(11) 0.0158(10) 0.0191(11) -0.0045(8) -0.0015(8) 0.0006(9)
B8 0.0183(10) 0.0118(9) 0.0256(12) -0.0021(8) -0.0073(9) -0.0038(8)
B9 0.0155(10) 0.0109(9) 0.0234(11) -0.0021(8) -0.0037(8) -0.0017(8)

loop_
_atom_type_symbol
_atom_type_description
_atom_type_scat_dispersion_real
_atom_type_scat_dispersion_imag
_atom_type_scat_source
C C 0.0033 0.0016 'International Tables Vol C Tables 4.2.6.8 and 6.1.1.4'
H H 0.0000 0.0000 'International Tables Vol C Tables 4.2.6.8 and 6.1.1.4'
B B 0.0013 0.0007 'International Tables Vol C Tables 4.2.6.8 and 6.1.1.4'
Ni Ni 0.3393 1.1124 'International Tables Vol C Tables 4.2.6.8 and 6.1.1.4'

loop_
_geom_angle_atom_site_label_1
_geom_angle_atom_site_label_2
_geom_angle_atom_site_label_3
_geom_angle
_geom_angle_site_symmetry_1
_geom_angle_site_symmetry_3
_geom_angle_publ_flag
C1 Ni1 C3 61.86(7) . . ?
C1 Ni1 C4 42.46(7) . . ?
C1 Ni1 C13 125.86(7) . . ?
C1 Ni1 C14 159.58(7) . . ?
C1 Ni1 B1 148.62(8) . . ?
C1 Ni1 B2 115.25(8) . . ?
C1 Ni1 B3 104.28(8) . . ?
C2 Ni1 C1 43.19(7) . . ?
C2 Ni1 C3 42.91(7) . . ?
C2 Ni1 C4 62.01(7) . . ?
C2 Ni1 C13 167.98(7) . . ?
C2 Ni1 C14 140.27(7) . . ?
C2 Ni1 B1 108.00(8) . . ?
C2 Ni1 B2 104.16(8) . . ?
C2 Ni1 B3 131.67(8) . . ?
C3 Ni1 C4 42.15(7) . . ?
C3 Ni1 C13 132.08(8) . . ?
C3 Ni1 C14 107.06(7) . . ?
C3 Ni1 B1 108.05(8) . . ?
C3 Ni1 B2 138.84(8) . . ?
C3 Ni1 B3 164.73(8) . . ?
C4 Ni1 C13 106.80(7) . . ?
C4 Ni1 C14 117.48(7) . . ?
C4 Ni1 B1 147.27(8) . . ?
C4 Ni1 B2 157.63(8) . . ?
C4 Ni1 B3 123.52(8) . . ?
C13 Ni1 B1 83.78(8) . . ?
C13 Ni1 B2 84.97(8) . . ?
C13 Ni1 B3 49.22(8) . . ?
C14 Ni1 C13 47.13(8) . . ?
C14 Ni1 B1 48.54(8) . . ?
C14 Ni1 B2 84.56(8) . . ?
C14 Ni1 B3 83.99(8) . . ?
B1 Ni1 B2 50.85(9) . . ?
B1 Ni1 B3 87.14(8) . . ?
B3 Ni1 B2 50.88(9) . . ?
C2 C1 Ni1 68.08(9) . . ?
C2 C1 C5 134.43(16) . . ?
C4 C1 Ni1 69.75(9) . . ?
C4 C1 C2 90.00(14) . . ?
C4 C1 C5 134.55(16) . . ?
C5 C1 Ni1 128.23(12) . . ?
C1 C2 Ni1 68.72(9) . . ?
C1 C2 C7 134.26(16) . . ?
C3 C2 Ni1 69.51(9) . . ?
C3 C2 C1 89.42(14) . . ?
C3 C2 C7 135.42(16) . . ?
C7 C2 Ni1 127.21(12) . . ?
C2 C3 Ni1 67.57(9) . . ?
C2 C3 C9 134.59(16) . . ?
C4 C3 Ni1 69.26(9) . . ?
C4 C3 C2 90.26(14) . . ?
C4 C3 C9 134.86(17) . . ?
C9 C3 Ni1 125.53(12) . . ?
C1 C4 Ni1 67.78(9) . . ?
C1 C4 C11 133.84(16) . . ?
C3 C4 Ni1 68.60(9) . . ?
C3 C4 C1 90.32(14) . . ?
C3 C4 C11 135.55(17) . . ?
C11 C4 Ni1 125.92(12) . . ?
C1 C5 H5A 109.4 . . ?
C1 C5 H5B 109.4 . . ?
C1 C5 C6 111.11(15) . . ?
H5A C5 H5B 108.0 . . ?
C6 C5 H5A 109.4 . . ?
C6 C5 H5B 109.4 . . ?
C5 C6 H6A 109.5 . . ?
C5 C6 H6B 109.5 . . ?
C5 C6 H6C 109.5 . . ?
H6A C6 H6B 109.5 . . ?
H6A C6 H6C 109.5 . . ?
H6B C6 H6C 109.5 . . ?
C2 C7 H7A 109.3 . . ?
C2 C7 H7B 109.3 . . ?
C2 C7 C8 111.67(15) . . ?
H7A C7 H7B 107.9 . . ?
C8 C7 H7A 109.3 . . ?
C8 C7 H7B 109.3 . . ?
C7 C8 H8A 109.5 . . ?
C7 C8 H8B 109.5 . . ?
C7 C8 H8C 109.5 . . ?
H8A C8 H8B 109.5 . . ?
H8A C8 H8C 109.5 . . ?
H8B C8 H8C 109.5 . . ?
C3 C9 H9A 109.3 . . ?
C3 C9 H9B 109.3 . . ?
C3 C9 C10 111.43(15) . . ?
H9A C9 H9B 108.0 . . ?
C10 C9 H9A 109.3 . . ?
C10 C9 H9B 109.3 . . ?
C9 C10 H10A 109.5 . . ?
C9 C10 H10B 109.5 . . ?
C9 C10 H10C 109.5 . . ?
H10A C10 H10B 109.5 . . ?
H10A C10 H10C 109.5 . . ?
H10B C10 H10C 109.5 . . ?
C4 C11 H11A 109.3 . . ?
C4 C11 H11B 109.3 . . ?
C4 C11 C12 111.75(15) . . ?
H11A C11 H11B 107.9 . . ?
C12 C11 H11A 109.3 . . ?
C12 C11 H11B 109.3 . . ?
C11 C12 H12A 109.5 . . ?
C11 C12 H12B 109.5 . . ?
C11 C12 H12C 109.5 . . ?
H12A C12 H12B 109.5 . . ?
H12A C12 H12C 109.5 . . ?
H12B C12 H12C 109.5 . . ?
Ni1 C13 H13 108.8 . . ?
C14 C13 Ni1 66.01(9) . . ?
C14 C13 H13 122.2 . . ?
C14 C13 B3 110.41(15) . . ?
C14 C13 B7 109.77(15) . . ?
C14 C13 B8 60.99(12) . . ?
B3 C13 Ni1 66.32(9) . . ?
B3 C13 H13 119.4 . . ?
B3 C13 B8 113.71(15) . . ?
B7 C13 Ni1 122.71(13) . . ?
B7 C13 H13 117.8 . . ?
B7 C13 B3 62.75(12) . . ?
B7 C13 B8 61.72(12) . . ?
B8 C13 Ni1 122.62(13) . . ?
B8 C13 H13 116.7 . . ?
Ni1 C14 H14 107.8 . . ?
C13 C14 Ni1 66.86(9) . . ?
C13 C14 H14 120.6 . . ?
C13 C14 B1 111.51(14) . . ?
C13 C14 B4 112.12(14) . . ?
C13 C14 B8 62.20(12) . . ?
B1 C14 Ni1 66.32(9) . . ?
B1 C14 H14 119.5 . . ?
B1 C14 B4 62.89(12) . . ?
B1 C14 B8 114.10(14) . . ?
B4 C14 Ni1 123.88(12) . . ?
B4 C14 H14 116.8 . . ?
B4 C14 B8 62.18(12) . . ?
B8 C14 Ni1 124.48(12) . . ?
B8 C14 H14 115.9 . . ?
Ni1 B1 H1 112.0 . . ?
C14 B1 Ni1 65.14(9) . . ?
C14 B1 H1 119.2 . . ?
C14 B1 B2 106.59(15) . . ?
C14 B1 B4 59.02(11) . . ?
C14 B1 B5 105.42(14) . . ?
B2 B1 Ni1 65.56(10) . . ?
B2 B1 H1 128.0 . . ?
B4 B1 Ni1 119.36(13) . . ?
B4 B1 H1 114.3 . . ?
B4 B1 B2 109.52(15) . . ?
B5 B1 Ni1 119.30(13) . . ?
B5 B1 H1 122.3 . . ?
B5 B1 B2 60.73(12) . . ?
B5 B1 B4 60.07(12) . . ?
Ni1 B2 H2 115.6 . . ?
B1 B2 Ni1 63.60(9) . . ?
B1 B2 H2 124.9 . . ?
B1 B2 B3 105.95(14) . . ?
B1 B2 B5 58.85(12) . . ?
B3 B2 Ni1 64.31(10) . . ?
B3 B2 H2 123.4 . . ?
B5 B2 Ni1 115.95(13) . . ?
B5 B2 H2 118.9 . . ?
B5 B2 B3 107.20(14) . . ?
B6 B2 Ni1 116.51(13) . . ?
B6 B2 B1 105.77(15) . . ?
B6 B2 H2 118.8 . . ?
B6 B2 B3 59.75(12) . . ?
B6 B2 B5 59.68(12) . . ?
Ni1 B3 H3 114.0 . . ?
C13 B3 Ni1 64.46(9) . . ?
C13 B3 B2 105.51(15) . . ?
C13 B3 H3 120.3 . . ?
C13 B3 B6 103.95(14) . . ?
C13 B3 B7 58.18(12) . . ?
B2 B3 Ni1 64.81(9) . . ?
B2 B3 H3 128.5 . . ?
B6 B3 Ni1 116.90(13) . . ?
B6 B3 B2 59.70(12) . . ?
B6 B3 H3 122.9 . . ?
B6 B3 B7 59.31(12) . . ?
B7 B3 Ni1 117.05(13) . . ?
B7 B3 B2 107.54(15) . . ?
B7 B3 H3 115.6 . . ?
C14 B4 B1 58.09(11) . . ?
C14 B4 H4 118.8 . . ?
C14 B4 B5 104.33(14) . . ?
C14 B4 B8 59.15(11) . . ?
C14 B4 B9 104.61(15) . . ?
B1 B4 H4 121.9 . . ?
B1 B4 B9 107.70(15) . . ?
B5 B4 B1 59.60(12) . . ?
B5 B4 H4 128.4 . . ?
B5 B4 B9 60.54(12) . . ?
B8 B4 B1 107.69(15) . . ?
B8 B4 H4 117.3 . . ?
B8 B4 B5 108.16(15) . . ?
B8 B4 B9 59.59(12) . . ?
B9 B4 H4 125.8 . . ?
B1 B5 B2 60.42(12) . . ?
B1 B5 B4 60.33(12) . . ?
B1 B5 H5 122.6 . . ?
B1 B5 B6 107.18(15) . . ?
B1 B5 B9 107.78(15) . . ?
B2 B5 H5 120.5 . . ?
B4 B5 B2 109.47(14) . . ?
B4 B5 H5 121.9 . . ?
B4 B5 B6 107.76(15) . . ?
B4 B5 B9 59.92(12) . . ?
B6 B5 B2 59.90(12) . . ?
B6 B5 H5 121.5 . . ?
B6 B5 B9 59.86(12) . . ?
B9 B5 B2 108.76(15) . . ?
B9 B5 H5 121.4 . . ?
B2 B6 B3 60.56(12) . . ?
B2 B6 H6 122.4 . . ?
B3 B6 H6 121.2 . . ?
B5 B6 B2 60.42(12) . . ?
B5 B6 B3 108.42(15) . . ?
B5 B6 H6 122.8 . . ?
B7 B6 B2 109.19(15) . . ?
B7 B6 B3 60.51(12) . . ?
B7 B6 B5 107.91(15) . . ?
B7 B6 H6 119.9 . . ?
B7 B6 B9 59.94(12) . . ?
B9 B6 B2 109.47(15) . . ?
B9 B6 B3 108.94(15) . . ?
B9 B6 B5 60.23(12) . . ?
B9 B6 H6 120.0 . . ?
C13 B7 B3 59.07(12) . . ?
C13 B7 B6 105.31(15) . . ?
C13 B7 H7 118.6 . . ?
C13 B7 B8 59.79(12) . . ?
C13 B7 B9 105.82(15) . . ?
B3 B7 H7 120.5 . . ?
B6 B7 B3 60.17(12) . . ?
B6 B7 H7 127.6 . . ?
B6 B7 B9 60.30(12) . . ?
B8 B7 B3 109.12(15) . . ?
B8 B7 B6 107.98(15) . . ?
B8 B7 H7 117.9 . . ?
B8 B7 B9 59.61(12) . . ?
B9 B7 B3 108.95(15) . . ?
B9 B7 H7 125.2 . . ?
C13 B8 B4 104.96(14) . . ?
C13 B8 B7 58.49(12) . . ?
C13 B8 H8 117.6 . . ?
C13 B8 B9 105.38(15) . . ?
C14 B8 C13 56.80(11) . . ?
C14 B8 B4 58.67(11) . . ?
C14 B8 B7 103.89(14) . . ?
C14 B8 H8 116.6 . . ?
C14 B8 B9 104.88(14) . . ?
B4 B8 B7 108.17(15) . . ?
B4 B8 H8 122.6 . . ?
B7 B8 H8 126.1 . . ?
B9 B8 B4 60.41(12) . . ?
B9 B8 B7 60.32(12) . . ?
B9 B8 H8 131.5 . . ?
B4 B9 B5 59.54(12) . . ?
B4 B9 B6 107.50(14) . . ?
B4 B9 H9 125.5 . . ?
B5 B9 H9 124.4 . . ?
B6 B9 B5 59.91(12) . . ?
B6 B9 H9 119.9 . . ?
B7 B9 B4 107.65(15) . . ?
B7 B9 B5 107.51(14) . . ?
B7 B9 B6 59.76(12) . . ?
B7 B9 H9 118.3 . . ?
B8 B9 B4 60.00(12) . . ?
B8 B9 B5 107.69(15) . . ?
B8 B9 B6 107.92(15) . . ?
B8 B9 B7 60.07(13) . . ?
B8 B9 H9 121.3 . . ?

loop_
_geom_bond_atom_site_label_1
_geom_bond_atom_site_label_2
_geom_bond_distance
_geom_bond_site_symmetry_2
_geom_bond_publ_flag
Ni1 C1 1.9961(17) . ?
Ni1 C2 1.9873(17) . ?
Ni1 C3 2.0140(17) . ?
Ni1 C4 2.0229(17) . ?
Ni1 C13 2.0620(19) . ?
Ni1 C14 2.0488(18) . ?
Ni1 B1 2.068(2) . ?
Ni1 B2 2.102(2) . ?
Ni1 B3 2.093(2) . ?
C1 C2 1.466(2) . ?
C1 C4 1.456(2) . ?
C1 C5 1.490(2) . ?
C2 C3 1.464(2) . ?
C2 C7 1.487(2) . ?
C3 C4 1.452(2) . ?
C3 C9 1.492(2) . ?
C4 C11 1.492(2) . ?
C5 H5A 0.9900 . ?
C5 H5B 0.9900 . ?
C5 C6 1.538(2) . ?
C6 H6A 0.9800 . ?
C6 H6B 0.9800 . ?
C6 H6C 0.9800 . ?
C7 H7A 0.9900 . ?
C7 H7B 0.9900 . ?
C7 C8 1.535(2) . ?
C8 H8A 0.9800 . ?
C8 H8B 0.9800 . ?
C8 H8C 0.9800 . ?
C9 H9A 0.9900 . ?
C9 H9B 0.9900 . ?
C9 C10 1.534(3) . ?
C10 H10A 0.9800 . ?
C10 H10B 0.9800 . ?
C10 H10C 0.9800 . ?
C11 H11A 0.9900 . ?
C11 H11B 0.9900 . ?
C11 C12 1.531(3) . ?
C12 H12A 0.9800 . ?
C12 H12B 0.9800 . ?
C12 H12C 0.9800 . ?
C13 H13 1.1200 . ?
C13 C14 1.644(3) . ?
C13 B3 1.730(3) . ?
C13 B7 1.714(3) . ?
C13 B8 1.738(3) . ?
C14 H14 1.1200 . ?
C14 B1 1.692(3) . ?
C14 B4 1.709(3) . ?
C14 B8 1.718(3) . ?
B1 H1 0.9513 . ?
B1 B2 1.790(3) . ?
B1 B4 1.774(3) . ?
B1 B5 1.762(3) . ?
B2 H2 1.0341 . ?
B2 B3 1.802(3) . ?
B2 B5 1.796(3) . ?
B2 B6 1.786(3) . ?
B3 H3 1.1355 . ?
B3 B6 1.787(3) . ?
B3 B7 1.793(3) . ?
B4 H4 1.0968 . ?
B4 B5 1.770(3) . ?
B4 B8 1.770(3) . ?
B4 B9 1.777(3) . ?
B5 H5 1.0643 . ?
B5 B6 1.782(3) . ?
B5 B9 1.788(3) . ?
B6 H6 1.0914 . ?
B6 B7 1.772(3) . ?
B6 B9 1.781(3) . ?
B7 H7 1.0631 . ?
B7 B8 1.771(3) . ?
B7 B9 1.775(3) . ?
B8 H8 1.0650 . ?
B8 B9 1.762(3) . ?
B9 H9 1.0128 . ?
